data_4128326
loop_
_publ_author_name
'Zhao, Jian'
'Zhang, Tongjin'
'Dong, Xi-Yan'
'Sun, Meng-En'
'Zhang, Chong'
'Li, Xinlei'
'Zhao, Yong Sheng'
'Zang, Shuang-Quan'

_publ_section_title
;
 Circularly Polarized Luminescence from Achiral Single Crystals of Hybrid
 Manganese Halides.
;
_journal_issue 40
_journal_name_full 'Journal of the American Chemical Society'
_journal_page_first 15755
_journal_page_last 15760
_journal_paper_doi 10.1021/jacs.9b08780
_journal_volume 141
_journal_year 2019
_chemical_formula_moiety '0.25(C160 H192 Cl16 K8 Mn4 O48)'
_chemical_formula_sum 'C40 H48 Cl4 K2 Mn O12'
_chemical_formula_weight 995.72
_space_group_crystal_system monoclinic
_space_group_IT_number 9
_space_group_name_Hall 'C -2yc'
_space_group_name_H-M_alt 'C 1 c 1'
_symmetry_space_group_name_Hall 'C -2yc'
_symmetry_space_group_name_H-M 'C 1 c 1'
_atom_sites_solution_hydrogens mixed
_atom_sites_solution_primary iterative
_audit_creation_date 2019-07-27
_audit_creation_method
;
Olex2 1.2
(compiled 2018.05.29 svn.r3508 for OlexSys, GUI svn.r5506)
;
_cell_angle_alpha 90
_cell_angle_beta 91.0080(10)
_cell_angle_gamma 90
_cell_formula_units_Z 8
_cell_length_a 9.41800(10)
_cell_length_b 35.5659(3)
_cell_length_c 26.6416(2)
_cell_measurement_reflns_used 11579
_cell_measurement_temperature 170.00(10)
_cell_measurement_theta_max 72.9780
_cell_measurement_theta_min 2.9790
_cell_volume 8922.48(14)
_computing_cell_refinement 'CrysAlisPro 1.171.39.27b (Rigaku OD, 2015)'
_computing_data_collection 'CrysAlisPro 1.171.39.27b (Rigaku OD, 2015)'
_computing_data_reduction 'CrysAlisPro 1.171.39.27b (Rigaku OD, 2015)'
_computing_molecular_graphics 'Olex2 (Dolomanov et al., 2009)'
_computing_publication_material 'Olex2 (Dolomanov et al., 2009)'
_computing_structure_refinement 'ShelXL (Sheldrick, 2015)'
_computing_structure_solution 'olex2.solve (Bourhis et al., 2015)'
_diffrn_ambient_environment N~2~
_diffrn_ambient_temperature 170.00(10)
_diffrn_detector 'CCD plate'
_diffrn_measured_fraction_theta_full 0.998
_diffrn_measured_fraction_theta_max 0.998
_diffrn_measurement_details
;
List of Runs (angles in degrees, time in seconds):

  # Type    Start    End  Width  t~exp~   \w     \q     \k     \f   Frames
--------------------------------------------------------------------------
  1  \w    -29.00  69.00   0.50    0.58    --    0.00  38.00 -90.00  196
  2  \w    -15.00  22.00   0.50    0.58    --    0.00  38.00-180.00   74
  3  \w     47.00  88.00   0.50    0.58    --    0.00  38.00-180.00   82
  4  \w     95.00 172.00   0.50    5.00    --   97.60  45.00-120.00  154
  5  \w     10.00 126.00   0.50    5.00    --   97.60 -77.00 -60.00  232
  6  \w      8.00 124.00   0.50    5.00    --   97.60 -61.00-180.00  232
  7  \w     65.00 175.00   0.50    5.00    --   97.60  30.00  30.00  220
  8  \w     71.00  97.00   0.50    5.00    --   97.60  45.00-180.00   52
  9  \w    153.00 178.00   0.50    5.00    --   97.60  45.00-180.00   50
 10  \w     28.00 121.00   0.50    5.00    --   97.60 -82.00-180.00  186
;
_diffrn_measurement_device 'four-circle diffractometer'
_diffrn_measurement_device_type 'XtaLAB AFC12 (RINC): Kappa single'
_diffrn_measurement_method '\w scans'
_diffrn_orient_matrix_type 'CrysAlisPro convention (1999,Acta A55,543-557)'
_diffrn_orient_matrix_UB_11 0.0965244000
_diffrn_orient_matrix_UB_12 -0.0212651000
_diffrn_orient_matrix_UB_13 -0.0364558000
_diffrn_orient_matrix_UB_21 -0.1127193000
_diffrn_orient_matrix_UB_22 0.0047495000
_diffrn_orient_matrix_UB_23 -0.0421415000
_diffrn_orient_matrix_UB_31 0.0690619000
_diffrn_orient_matrix_UB_32 0.0374450000
_diffrn_orient_matrix_UB_33 -0.0153446000
_diffrn_radiation_monochromator graphite
_diffrn_radiation_probe x-ray
_diffrn_radiation_type CuK\a
_diffrn_radiation_wavelength 1.54184
_diffrn_reflns_av_R_equivalents 0.0346
_diffrn_reflns_av_unetI/netI 0.0538
_diffrn_reflns_Laue_measured_fraction_full 0.998
_diffrn_reflns_Laue_measured_fraction_max 0.998
_diffrn_reflns_limit_h_max 11
_diffrn_reflns_limit_h_min -10
_diffrn_reflns_limit_k_max 41
_diffrn_reflns_limit_k_min -39
_diffrn_reflns_limit_l_max 31
_diffrn_reflns_limit_l_min -31
_diffrn_reflns_number 20464
_diffrn_reflns_point_group_measured_fraction_full 0.782
_diffrn_reflns_point_group_measured_fraction_max 0.782
_diffrn_reflns_theta_full 65.047
_diffrn_reflns_theta_max 65.047
_diffrn_reflns_theta_min 2.988
_diffrn_source 'fine-focus sealed X-ray tube'
_diffrn_source_type 'Enhance (Cu) X-ray Source'
_exptl_absorpt_coefficient_mu 6.782
_exptl_absorpt_correction_T_max 1.00000
_exptl_absorpt_correction_T_min 0.62725
_exptl_absorpt_correction_type multi-scan
_exptl_absorpt_process_details
;
CrysAlisPro 1.171.39.27b (Rigaku Oxford Diffraction, 2015)
Empirical absorption correction using spherical harmonics,
 implemented in SCALE3 ABSPACK scaling algorithm.
;
_exptl_crystal_colour 'clear greenish green'
_exptl_crystal_colour_lustre clear
_exptl_crystal_colour_modifier greenish
_exptl_crystal_colour_primary green
_exptl_crystal_density_diffrn 1.482
_exptl_crystal_description needle
_exptl_crystal_F_000 4120
_exptl_crystal_size_max 0.2
_exptl_crystal_size_mid 0.1
_exptl_crystal_size_min 0.1
_refine_diff_density_max 0.251
_refine_diff_density_min -0.291
_refine_diff_density_rms 0.044
_refine_ls_abs_structure_details
;
 Flack x determined using 3590 quotients [(I+)-(I-)]/[(I+)+(I-)]
 (Parsons, Flack and Wagner, Acta Cryst. B69 (2013) 249-259).
;
_refine_ls_abs_structure_Flack -0.003(4)
_refine_ls_extinction_method none
_refine_ls_goodness_of_fit_ref 1.005
_refine_ls_hydrogen_treatment mixed
_refine_ls_matrix_type full
_refine_ls_number_parameters 1198
_refine_ls_number_reflns 11866
_refine_ls_number_restraints 2
_refine_ls_restrained_S_all 1.005
_refine_ls_R_factor_all 0.0338
_refine_ls_R_factor_gt 0.0299
_refine_ls_shift/su_max 0.001
_refine_ls_shift/su_mean 0.000
_refine_ls_structure_factor_coef Fsqd
_refine_ls_weighting_details 'w=1/[\s^2^(Fo^2^)+(0.0387P)^2^] where P=(Fo^2^+2Fc^2^)/3'
_refine_ls_weighting_scheme calc
_refine_ls_wR_factor_gt 0.0735
_refine_ls_wR_factor_ref 0.0747
_reflns_Friedel_coverage 0.566
_reflns_Friedel_fraction_full 0.566
_reflns_Friedel_fraction_max 0.566
_reflns_number_gt 11045
_reflns_number_total 11866
_reflns_threshold_expression 'I > 2\s(I)'
_cod_data_source_file ja9b08780_si_002.cif
_cod_data_source_block (KC)2MnCl4
_cod_database_code 4128326
_shelx_shelxl_version_number 2016/4
_shelx_space_group_comment
;
The symmetry employed for this shelxl refinement is uniquely defined
by the following loop, which should always be used as a source of
symmetry information in preference to the above space-group names.
They are only intended as comments.
;
_shelx_estimated_absorpt_t_max 0.550
_shelx_estimated_absorpt_t_min 0.344
_reflns_odcompleteness_completeness 99.65
_reflns_odcompleteness_iscentric 1
_reflns_odcompleteness_theta 66.97
_olex2_refinement_description
;
1. Fixed Uiso
 At 1.2 times of:
  All C(H) groups, All C(H,H) groups
2.a Secondary CH2 refined with riding coordinates:
 C9(H95,H96), C15(H6,H5), C18(H54,H53), C22(H11,H12), C26(H59,H60), C31(H71,
 H72), C38(H24,H23), C39(H47,H48), C40(H42,H41), C46(H89,H90), C53(H18,H17),
 C57(H66,H65), C62(H78,H77), C69(H35,H36), C71(H83,H84)
2.b Aromatic/amide H refined with riding coordinates:
 C1(H16), C2(H1), C6(H2), C7(H73), C8(H49), C12(H61), C14(H52), C16(H3),
 C17(H51), C19(H40), C27(H13), C29(H4), C37(H50), C41(H63), C42(H62), C43(H74),
 C48(H26), C49(H15), C54(H14), C56(H25), C59(H39), C60(H88), C61(H38), C63(H64),
  C65(H87), C66(H37), C67(H75), C70(H76), C72(H86), C76(H28), C77(H85), C79(H27)
;
_olex2_submission_special_instructions 'No special instructions were received'
_oxdiff_exptl_absorpt_empirical_details
;
Empirical correction (ABSPACK) includes:
- Absorption correction using spherical harmonics
- Frame scaling
;
_oxdiff_exptl_absorpt_empirical_full_max 1.395
_oxdiff_exptl_absorpt_empirical_full_min 0.724

loop_
_space_group_symop_operation_xyz
'x, y, z'
'x, -y, z+1/2'
'x+1/2, y+1/2, z'
'x+1/2, -y+1/2, z+1/2'

loop_
_atom_site_label
_atom_site_type_symbol
_atom_site_fract_x
_atom_site_fract_y
_atom_site_fract_z
_atom_site_U_iso_or_equiv
_atom_site_adp_type
_atom_site_occupancy
_atom_site_site_symmetry_order
_atom_site_calc_flag
_atom_site_refinement_flags_posn
Mn2 Mn 0.94886(7) 0.37958(2) 0.31888(2) 0.02747(15) Uani 1 1 d .
Mn1 Mn 1.18484(7) 0.12935(2) 0.17479(2) 0.02910(15) Uani 1 1 d .
K1 K 0.87366(10) 0.15374(3) 0.32808(3) 0.0304(2) Uani 1 1 d .
K3 K 0.62690(10) 0.40283(3) 0.16431(3) 0.0323(2) Uani 1 1 d .
K2 K 1.06270(10) 0.23540(3) 0.07842(3) 0.0358(2) Uani 1 1 d .
K4 K 0.86540(11) 0.49226(3) 0.40863(3) 0.0367(2) Uani 1 1 d .
Cl7 Cl 0.74331(12) 0.35873(3) 0.35913(4) 0.0397(2) Uani 1 1 d .
Cl5 Cl 0.88673(12) 0.39698(3) 0.23445(4) 0.0392(3) Uani 1 1 d .
Cl3 Cl 1.35874(12) 0.08171(3) 0.17209(5) 0.0435(3) Uani 1 1 d .
Cl1 Cl 1.13451(12) 0.14774(3) 0.25924(4) 0.0390(3) Uani 1 1 d .
Cl6 Cl 1.11329(12) 0.32972(3) 0.31533(5) 0.0425(3) Uani 1 1 d .
Cl4 Cl 0.97094(12) 0.10676(4) 0.14015(4) 0.0431(3) Uani 1 1 d .
Cl2 Cl 1.27593(13) 0.18350(4) 0.13342(5) 0.0477(3) Uani 1 1 d .
Cl8 Cl 1.05673(12) 0.43387(3) 0.35648(4) 0.0425(3) Uani 1 1 d .
O2 O 1.0038(3) 0.20793(8) 0.38978(10) 0.0295(6) Uani 1 1 d .
O14 O 0.7685(3) 0.45668(8) 0.10838(10) 0.0289(6) Uani 1 1 d .
O16 O 0.4131(3) 0.42794(9) 0.22735(11) 0.0337(7) Uani 1 1 d .
O18 O 0.6625(3) 0.33084(8) 0.13485(11) 0.0335(7) Uani 1 1 d .
O5 O 0.7198(3) 0.09960(8) 0.27988(10) 0.0297(6) Uani 1 1 d .
O6 O 0.9229(3) 0.07981(8) 0.35456(10) 0.0327(7) Uani 1 1 d .
O11 O 0.9379(3) 0.19334(9) 0.00363(11) 0.0386(7) Uani 1 1 d .
O13 O 0.8231(3) 0.38046(9) 0.09373(11) 0.0331(7) Uani 1 1 d .
O17 O 0.4699(3) 0.35029(9) 0.21096(10) 0.0321(7) Uani 1 1 d .
O19 O 0.6372(3) 0.44929(9) 0.38931(11) 0.0334(7) Uani 1 1 d .
O22 O 1.0708(4) 0.54634(9) 0.43519(11) 0.0391(7) Uani 1 1 d .
O4 O 0.6535(3) 0.17762(8) 0.26615(11) 0.0303(6) Uani 1 1 d .
O1 O 1.0562(3) 0.13124(8) 0.40415(11) 0.0340(7) Uani 1 1 d .
O24 O 0.7629(3) 0.44132(9) 0.47645(11) 0.0368(7) Uani 1 1 d .
O9 O 1.2714(4) 0.28753(9) 0.05596(11) 0.0381(7) Uani 1 1 d .
O21 O 0.9007(4) 0.55913(9) 0.35893(11) 0.0375(7) Uani 1 1 d .
O20 O 0.6988(3) 0.50663(9) 0.32302(10) 0.0344(7) Uani 1 1 d .
O23 O 0.9968(3) 0.48831(10) 0.50297(12) 0.0388(7) Uani 1 1 d .
O8 O 1.1185(4) 0.29911(10) 0.13377(11) 0.0398(8) Uani 1 1 d .
O3 O 0.7803(3) 0.22766(8) 0.32213(10) 0.0301(6) Uani 1 1 d .
O10 O 1.1928(3) 0.23174(9) -0.01492(11) 0.0343(7) Uani 1 1 d .
O7 O 0.9031(4) 0.24798(10) 0.16252(11) 0.0406(8) Uani 1 1 d .
O15 O 0.5344(3) 0.47524(9) 0.16752(11) 0.0341(7) Uani 1 1 d .
O12 O 0.8215(4) 0.19430(9) 0.09001(12) 0.0418(8) Uani 1 1 d .
C1 C 0.4287(5) 0.21219(13) 0.26797(16) 0.0337(10) Uani 1 1 d .
H16 H 0.383950 0.195283 0.246262 0.040 Uiso 1 1 calc R
C2 C 0.9667(5) 0.03326(12) 0.42015(16) 0.0322(10) Uani 1 1 d .
H1 H 0.917925 0.014655 0.402381 0.039 Uiso 1 1 calc R
C3 C 0.7255(5) 0.31984(12) 0.09146(15) 0.0289(9) Uani 1 1 d .
C4 C 0.9783(5) 0.06866(12) 0.40008(14) 0.0293(9) Uani 1 1 d .
C5 C 0.5702(5) 0.20747(12) 0.28071(15) 0.0288(9) Uani 1 1 d .
C6 C 1.0270(5) 0.02504(13) 0.46668(17) 0.0379(11) Uani 1 1 d .
H2 H 1.018868 0.000947 0.479871 0.046 Uiso 1 1 calc R
C7 C 0.4133(5) 0.42520(13) 0.4206(2) 0.0396(11) Uani 1 1 d .
H73 H 0.369200 0.426771 0.389188 0.048 Uiso 1 1 calc R
C8 C 0.8942(5) 0.33704(13) 0.02789(16) 0.0323(10) Uani 1 1 d .
H49 H 0.956753 0.354303 0.014169 0.039 Uiso 1 1 calc R
C9 C 0.5762(5) 0.44999(13) 0.33975(16) 0.0357(10) Uani 1 1 d .
H95 H 0.486899 0.463573 0.339784 0.043 Uiso 1 1 calc R
H96 H 0.557840 0.424548 0.328236 0.043 Uiso 1 1 calc R
C10 C 0.8173(5) 0.34627(12) 0.06998(15) 0.0289(9) Uani 1 1 d .
C11 C 0.6384(4) 0.23397(12) 0.31182(15) 0.0281(9) Uani 1 1 d .
C12 C 0.1903(5) 0.46329(14) 0.22447(17) 0.0376(11) Uani 1 1 d .
H61 H 0.147470 0.447478 0.247532 0.045 Uiso 1 1 calc R
C13 C 0.3291(5) 0.45777(13) 0.21097(16) 0.0323(10) Uani 1 1 d .
C14 C 0.7072(5) 0.28515(13) 0.06866(16) 0.0346(10) Uani 1 1 d .
H52 H 0.644959 0.267700 0.082149 0.042 Uiso 1 1 calc R
C15 C 1.1408(5) 0.15960(12) 0.42830(16) 0.0296(9) Uani 1 1 d .
H6 H 1.236468 0.150325 0.434334 0.036 Uiso 1 1 calc R
H5 H 1.100332 0.166260 0.460322 0.036 Uiso 1 1 calc R
C16 C 1.0990(5) 0.05229(14) 0.49347(17) 0.0391(11) Uani 1 1 d .
H3 H 1.139220 0.046707 0.524709 0.047 Uiso 1 1 calc R
C17 C 0.7815(6) 0.27642(12) 0.02572(16) 0.0384(11) Uani 1 1 d .
H51 H 0.766529 0.253375 0.010008 0.046 Uiso 1 1 calc R
C18 C 0.5832(5) 0.30321(13) 0.16259(17) 0.0342(10) Uani 1 1 d .
H54 H 0.635780 0.279782 0.164473 0.041 Uiso 1 1 calc R
H53 H 0.492685 0.298404 0.145909 0.041 Uiso 1 1 calc R
C19 C 1.3478(5) 0.35304(14) 0.05342(18) 0.0397(11) Uani 1 1 d .
H40 H 1.404884 0.348886 0.025841 0.048 Uiso 1 1 calc R
C20 C 0.5556(5) 0.43470(12) 0.42670(17) 0.0354(10) Uani 1 1 d .
C21 C 0.6213(5) 0.43101(12) 0.47381(17) 0.0347(10) Uani 1 1 d .
C22 C 0.8503(5) 0.25439(12) 0.35477(17) 0.0325(10) Uani 1 1 d .
H11 H 0.803818 0.255243 0.386958 0.039 Uiso 1 1 calc R
H12 H 0.846681 0.279307 0.339990 0.039 Uiso 1 1 calc R
C23 C 1.0010(5) 0.24194(13) 0.36150(19) 0.0334(10) Uani 1 1 d .
C24 C 0.9655(5) 0.59011(13) 0.37948(16) 0.0324(10) Uani 1 1 d .
C25 C 0.6856(5) 0.11629(13) 0.23237(15) 0.0304(9) Uani 1 1 d .
C26 C 0.3426(5) 0.39820(13) 0.25397(16) 0.0345(10) Uani 1 1 d .
H59 H 0.258162 0.390285 0.235481 0.041 Uiso 1 1 calc R
H60 H 0.314432 0.406961 0.286799 0.041 Uiso 1 1 calc R
C27 C 0.5617(5) 0.26383(13) 0.33089(16) 0.0314(9) Uani 1 1 d .
H13 H 0.606666 0.281392 0.351585 0.038 Uiso 1 1 calc R
C28 C 0.7624(5) 0.48974(13) 0.13875(17) 0.0314(9) Uani 1 1 d .
C29 C 1.1112(5) 0.08851(13) 0.47341(17) 0.0374(11) Uani 1 1 d .
H4 H 1.159755 0.107007 0.491418 0.045 Uiso 1 1 calc R
C30 C 0.6777(6) 0.46888(13) 0.30579(17) 0.0350(10) Uani 1 1 d .
C31 C 0.9088(5) 0.40898(13) 0.07101(15) 0.0304(9) Uani 1 1 d .
H71 H 0.869380 0.415792 0.038392 0.036 Uiso 1 1 calc R
H72 H 1.004702 0.399747 0.066514 0.036 Uiso 1 1 calc R
C32 C 1.1441(5) 0.19333(13) 0.39471(16) 0.0289(9) Uani 1 1 d .
C33 C 1.2711(5) 0.32371(14) 0.07355(17) 0.0356(10) Uani 1 1 d .
C34 C 1.0607(5) 0.58311(14) 0.41950(16) 0.0356(10) Uani 1 1 d .
C35 C 1.0515(5) 0.09695(12) 0.42701(15) 0.0296(9) Uani 1 1 d .
C36 C 1.1699(6) 0.19307(15) -0.0273(2) 0.0415(11) Uani 1 1 d .
C37 C 0.8767(5) 0.30134(13) 0.00616(16) 0.0369(11) Uani 1 1 d .
H50 H 0.929829 0.294599 -0.021537 0.044 Uiso 1 1 calc R
C38 C 0.8485(5) 0.05210(13) 0.32447(16) 0.0358(10) Uani 1 1 d .
H24 H 0.760528 0.044999 0.340316 0.043 Uiso 1 1 calc R
H23 H 0.906528 0.029760 0.320825 0.043 Uiso 1 1 calc R
C39 C 1.0170(5) 0.18729(15) -0.04103(18) 0.0423(11) Uani 1 1 d .
H47 H 0.987560 0.204936 -0.066946 0.051 Uiso 1 1 calc R
H48 H 1.001777 0.161956 -0.053478 0.051 Uiso 1 1 calc R
C40 C 1.3519(5) 0.27981(14) 0.01191(16) 0.0346(10) Uani 1 1 d .
H42 H 1.451162 0.285925 0.017817 0.042 Uiso 1 1 calc R
H41 H 1.316666 0.294748 -0.016110 0.042 Uiso 1 1 calc R
C41 C 0.1750(5) 0.51679(14) 0.16876(18) 0.0399(11) Uani 1 1 d .
H63 H 0.121977 0.536040 0.154050 0.048 Uiso 1 1 calc R
C42 C 0.1146(5) 0.49339(15) 0.20260(19) 0.0426(12) Uani 1 1 d .
H62 H 0.020825 0.497380 0.211538 0.051 Uiso 1 1 calc R
C43 C 0.3381(6) 0.41341(14) 0.4617(2) 0.0501(13) Uani 1 1 d .
H74 H 0.242399 0.407453 0.457599 0.060 Uiso 1 1 calc R
C44 C 0.9105(5) 0.44259(13) 0.10526(15) 0.0292(9) Uani 1 1 d .
C45 C 0.4442(6) 0.36595(14) 0.25940(16) 0.0370(11) Uani 1 1 d .
C46 C 0.8184(6) 0.56500(15) 0.31349(17) 0.0432(12) Uani 1 1 d .
H89 H 0.870732 0.580505 0.290246 0.052 Uiso 1 1 calc R
H90 H 0.729710 0.577504 0.320914 0.052 Uiso 1 1 calc R
C47 C 0.7989(5) 0.18187(13) 0.00358(19) 0.0384(11) Uani 1 1 d .
C48 C 0.5809(6) 0.15933(15) -0.0335(3) 0.0580(16) Uani 1 1 d .
H26 H 0.526774 0.152970 -0.061817 0.070 Uiso 1 1 calc R
C49 C 0.3535(5) 0.24194(15) 0.28740(18) 0.0412(11) Uani 1 1 d .
H15 H 0.257832 0.244738 0.278928 0.049 Uiso 1 1 calc R
C50 C 0.3945(4) 0.48256(12) 0.17758(16) 0.0304(9) Uani 1 1 d .
C51 C 1.3355(5) 0.23858(14) 0.00053(18) 0.0343(10) Uani 1 1 d .
C52 C 1.1863(5) 0.33015(14) 0.11589(16) 0.0352(10) Uani 1 1 d .
C53 C 0.5817(5) 0.14747(12) 0.23949(15) 0.0291(9) Uani 1 1 d .
H18 H 0.546555 0.156357 0.207171 0.035 Uiso 1 1 calc R
H17 H 0.501614 0.138626 0.258622 0.035 Uiso 1 1 calc R
C54 C 0.4181(5) 0.26768(14) 0.31928(17) 0.0371(10) Uani 1 1 d .
H14 H 0.366085 0.287337 0.332780 0.045 Uiso 1 1 calc R
C55 C 1.1395(6) 0.49883(17) 0.4935(2) 0.0456(12) Uani 1 1 d .
C56 C 0.7188(6) 0.17209(15) -0.0386(2) 0.0481(13) Uani 1 1 d .
H25 H 0.757780 0.174107 -0.070312 0.058 Uiso 1 1 calc R
C57 C 0.6113(5) 0.50280(12) 0.13945(16) 0.0324(9) Uani 1 1 d .
H66 H 0.604945 0.527263 0.155358 0.039 Uiso 1 1 calc R
H65 H 0.572825 0.504703 0.105532 0.039 Uiso 1 1 calc R
C58 C 1.0008(6) 0.26467(18) 0.19701(18) 0.0508(14) Uani 1 1 d .
C59 C 1.3395(6) 0.38878(15) 0.07443(19) 0.0448(12) Uani 1 1 d .
H39 H 1.391822 0.408451 0.061099 0.054 Uiso 1 1 calc R
C60 C 0.9431(6) 0.62651(14) 0.36313(17) 0.0387(11) Uani 1 1 d .
H88 H 0.877585 0.631251 0.337367 0.046 Uiso 1 1 calc R
C61 C 1.2540(6) 0.39503(15) 0.11485(19) 0.0458(13) Uani 1 1 d .
H38 H 1.247727 0.419046 0.128456 0.055 Uiso 1 1 calc R
C62 C 0.8307(6) 0.44035(16) 0.52484(17) 0.0455(12) Uani 1 1 d .
H78 H 0.821411 0.415547 0.539556 0.055 Uiso 1 1 calc R
H77 H 0.787004 0.458478 0.546962 0.055 Uiso 1 1 calc R
C63 C 0.3173(5) 0.51179(13) 0.15615(17) 0.0357(10) Uani 1 1 d .
H64 H 0.359921 0.527992 0.133512 0.043 Uiso 1 1 calc R
C64 C 0.8183(6) 0.06938(13) 0.27423(16) 0.0343(10) Uani 1 1 d .
C65 C 1.0180(6) 0.65605(14) 0.38502(18) 0.0447(12) Uani 1 1 d .
H87 H 1.002258 0.680576 0.374177 0.054 Uiso 1 1 calc R
C66 C 1.1765(5) 0.36567(15) 0.13564(18) 0.0431(12) Uani 1 1 d .
H37 H 1.118234 0.370145 0.162825 0.052 Uiso 1 1 calc R
C67 C 0.4003(6) 0.41023(15) 0.5083(2) 0.0502(14) Uani 1 1 d .
H75 H 0.347292 0.402422 0.535526 0.060 Uiso 1 1 calc R
C68 C 0.5601(6) 0.31823(14) 0.21402(18) 0.0376(11) Uani 1 1 d .
C69 C 1.0397(6) 0.30321(16) 0.17969(16) 0.0442(12) Uani 1 1 d .
H35 H 0.954718 0.318049 0.173538 0.053 Uiso 1 1 calc R
H36 H 1.097422 0.315799 0.205074 0.053 Uiso 1 1 calc R
C70 C 0.5441(6) 0.41880(14) 0.5146(2) 0.0443(12) Uani 1 1 d .
H76 H 0.587954 0.416356 0.545958 0.053 Uiso 1 1 calc R
C71 C 1.1460(5) 0.53962(16) 0.48172(18) 0.0418(12) Uani 1 1 d .
H83 H 1.103248 0.553991 0.508453 0.050 Uiso 1 1 calc R
H84 H 1.244182 0.547481 0.478869 0.050 Uiso 1 1 calc R
C72 C 1.1152(7) 0.64890(16) 0.4226(2) 0.0537(15) Uani 1 1 d .
H86 H 1.167714 0.668611 0.436419 0.064 Uiso 1 1 calc R
C73 C 0.9828(6) 0.44964(17) 0.5183(2) 0.0463(12) Uani 1 1 d .
C74 C 0.8718(7) 0.20978(17) 0.1750(2) 0.0491(14) Uani 1 1 d .
C75 C 0.7373(5) 0.18092(13) 0.05139(19) 0.0401(11) Uani 1 1 d .
C76 C 0.6004(6) 0.16735(15) 0.0563(3) 0.0529(14) Uani 1 1 d .
H28 H 0.559391 0.165741 0.087749 0.063 Uiso 1 1 calc R
C77 C 1.1363(6) 0.61256(15) 0.44056(19) 0.0451(12) Uani 1 1 d .
H85 H 1.201192 0.608115 0.466616 0.054 Uiso 1 1 calc R
C78 C 0.7902(7) 0.52689(16) 0.29110(17) 0.0445(12) Uani 1 1 d .
C79 C 0.5249(6) 0.15613(16) 0.0132(3) 0.0612(17) Uani 1 1 d .
H27 H 0.434092 0.146220 0.016493 0.073 Uiso 1 1 calc R
C80 C 0.7635(6) 0.19417(16) 0.1394(2) 0.0473(13) Uani 1 1 d .
H29 H 0.666(7) 0.2105(17) 0.137(2) 0.057 Uiso 1 1 d R
H10 H 1.040(6) 0.2390(15) 0.331(2) 0.041(14) Uiso 1 1 d .
H9 H 1.052(6) 0.2600(16) 0.3781(18) 0.038(14) Uiso 1 1 d .
H8 H 1.180(4) 0.1854(12) 0.3613(16) 0.019(10) Uiso 1 1 d .
H7 H 1.206(5) 0.2111(14) 0.4098(17) 0.027(11) Uiso 1 1 d .
H20 H 0.783(5) 0.1246(14) 0.2168(17) 0.031(12) Uiso 1 1 d .
H19 H 0.643(5) 0.0972(14) 0.2060(18) 0.034(12) Uiso 1 1 d .
H22 H 0.903(6) 0.0811(15) 0.2614(18) 0.036(13) Uiso 1 1 d .
H21 H 0.778(6) 0.0487(16) 0.250(2) 0.044(14) Uiso 1 1 d .
H93 H 0.774(6) 0.4582(15) 0.3048(17) 0.034(13) Uiso 1 1 d .
H81 H 1.199(5) 0.4922(13) 0.5263(17) 0.028(11) Uiso 1 1 d .
H82 H 1.171(5) 0.4836(14) 0.4650(19) 0.036(13) Uiso 1 1 d .
H94 H 0.634(5) 0.4687(14) 0.2718(18) 0.032(12) Uiso 1 1 d .
H80 H 1.017(6) 0.4337(17) 0.495(2) 0.047(16) Uiso 1 1 d .
H92 H 0.756(6) 0.5322(17) 0.258(2) 0.054(16) Uiso 1 1 d .
H91 H 0.892(7) 0.5123(19) 0.288(2) 0.062(18) Uiso 1 1 d .
H79 H 1.035(6) 0.4456(16) 0.547(2) 0.048(15) Uiso 1 1 d .
H69 H 0.977(5) 0.4616(13) 0.0890(16) 0.027(11) Uiso 1 1 d .
H56 H 0.651(6) 0.3247(14) 0.2316(17) 0.033(12) Uiso 1 1 d .
H70 H 0.944(5) 0.4355(14) 0.1390(18) 0.031(12) Uiso 1 1 d .
H58 H 0.545(5) 0.3725(12) 0.2737(15) 0.023(11) Uiso 1 1 d .
H68 H 0.793(5) 0.4841(13) 0.1721(18) 0.030(12) Uiso 1 1 d .
H57 H 0.400(6) 0.3468(16) 0.278(2) 0.041(14) Uiso 1 1 d .
H55 H 0.520(6) 0.2985(17) 0.234(2) 0.046(14) Uiso 1 1 d .
H67 H 0.821(6) 0.5096(16) 0.1256(19) 0.041(14) Uiso 1 1 d .
H43 H 1.397(5) 0.2313(13) -0.0253(18) 0.028(11) Uiso 1 1 d .
H44 H 1.359(5) 0.2251(14) 0.0315(18) 0.029(11) Uiso 1 1 d .
H45 H 1.226(5) 0.1850(14) -0.0553(19) 0.035(12) Uiso 1 1 d .
H33 H 0.960(6) 0.2664(14) 0.229(2) 0.041(13) Uiso 1 1 d .
H30 H 0.742(6) 0.1698(16) 0.1483(19) 0.037(13) Uiso 1 1 d .
H32 H 0.957(7) 0.1985(18) 0.173(2) 0.055(17) Uiso 1 1 d .
H31 H 0.842(6) 0.2063(16) 0.206(2) 0.048(15) Uiso 1 1 d .
H34 H 1.094(8) 0.249(2) 0.196(3) 0.08(2) Uiso 1 1 d .
H46 H 1.185(7) 0.1760(19) 0.001(2) 0.066(19) Uiso 1 1 d .

loop_
_atom_site_aniso_label
_atom_site_aniso_U_11
_atom_site_aniso_U_22
_atom_site_aniso_U_33
_atom_site_aniso_U_23
_atom_site_aniso_U_13
_atom_site_aniso_U_12
Mn2 0.0288(4) 0.0250(3) 0.0287(3) 0.0024(3) 0.0024(3) 0.0030(3)
Mn1 0.0307(4) 0.0279(3) 0.0288(3) 0.0004(3) 0.0042(3) 0.0047(3)
K1 0.0332(5) 0.0244(4) 0.0334(4) -0.0015(4) -0.0047(4) 0.0022(4)
K3 0.0336(5) 0.0271(5) 0.0366(4) 0.0013(4) 0.0095(4) 0.0015(4)
K2 0.0361(5) 0.0430(6) 0.0285(4) 0.0021(4) 0.0072(4) 0.0034(4)
K4 0.0440(6) 0.0358(5) 0.0303(4) 0.0018(4) -0.0026(4) -0.0063(4)
Cl7 0.0375(6) 0.0353(6) 0.0468(6) 0.0103(5) 0.0130(5) 0.0027(5)
Cl5 0.0443(6) 0.0450(6) 0.0283(5) 0.0032(4) -0.0011(4) 0.0023(5)
Cl3 0.0354(6) 0.0332(6) 0.0618(7) -0.0090(5) -0.0032(5) 0.0095(5)
Cl1 0.0418(6) 0.0468(7) 0.0286(5) -0.0030(4) 0.0073(4) -0.0026(5)
Cl6 0.0373(6) 0.0334(6) 0.0570(6) 0.0090(5) 0.0097(5) 0.0114(5)
Cl4 0.0347(6) 0.0473(7) 0.0475(6) -0.0120(5) 0.0004(5) 0.0032(5)
Cl2 0.0424(7) 0.0479(7) 0.0530(6) 0.0214(6) 0.0103(5) 0.0042(5)
Cl8 0.0392(6) 0.0413(6) 0.0469(6) -0.0118(5) -0.0015(5) -0.0017(5)
O2 0.0283(15) 0.0249(15) 0.0353(15) 0.0042(12) 0.0001(12) 0.0009(12)
O14 0.0290(16) 0.0286(16) 0.0293(14) -0.0043(12) 0.0025(12) 0.0001(12)
O16 0.0287(16) 0.0335(16) 0.0389(15) 0.0004(13) 0.0056(13) -0.0010(13)
O18 0.0427(18) 0.0227(15) 0.0351(15) 0.0009(12) 0.0072(13) -0.0033(13)
O5 0.0357(16) 0.0282(16) 0.0253(13) -0.0007(12) -0.0001(12) -0.0002(13)
O6 0.0481(19) 0.0252(15) 0.0246(13) -0.0001(12) -0.0072(13) -0.0008(14)
O11 0.0410(19) 0.0351(18) 0.0401(16) -0.0038(14) 0.0113(14) -0.0019(15)
O13 0.0381(17) 0.0289(16) 0.0325(14) -0.0051(12) 0.0086(13) -0.0042(13)
O17 0.0362(16) 0.0314(16) 0.0287(13) 0.0003(12) 0.0018(12) -0.0009(13)
O19 0.0358(17) 0.0305(16) 0.0341(15) 0.0007(13) 0.0000(13) -0.0035(13)
O22 0.046(2) 0.0344(17) 0.0372(16) -0.0029(14) -0.0016(14) 0.0011(15)
O4 0.0246(15) 0.0283(15) 0.0381(15) 0.0004(13) 0.0018(12) -0.0015(12)
O1 0.0431(18) 0.0270(16) 0.0314(14) 0.0031(13) -0.0101(13) -0.0053(14)
O24 0.0396(18) 0.0410(19) 0.0300(14) 0.0056(13) 0.0040(13) -0.0023(15)
O9 0.0473(19) 0.0347(17) 0.0324(15) -0.0013(13) 0.0103(14) 0.0041(15)
O21 0.049(2) 0.0307(17) 0.0332(15) 0.0013(13) -0.0011(14) -0.0056(15)
O20 0.0440(19) 0.0299(17) 0.0295(14) -0.0030(12) 0.0043(13) -0.0020(14)
O23 0.0321(17) 0.044(2) 0.0398(16) -0.0010(14) -0.0005(13) 0.0034(15)
O8 0.0467(19) 0.045(2) 0.0275(14) -0.0043(14) 0.0053(13) 0.0092(16)
O3 0.0270(16) 0.0270(16) 0.0364(15) -0.0037(12) -0.0004(12) 0.0018(12)
O10 0.0356(17) 0.0332(17) 0.0343(15) -0.0028(13) 0.0064(13) 0.0036(13)
O7 0.0447(19) 0.047(2) 0.0308(15) 0.0129(14) 0.0097(14) 0.0119(16)
O15 0.0268(16) 0.0306(16) 0.0451(16) 0.0039(14) 0.0076(13) 0.0022(13)
O12 0.0410(18) 0.0388(19) 0.0460(17) 0.0163(15) 0.0165(15) 0.0084(15)
C1 0.027(2) 0.036(2) 0.038(2) 0.0051(19) 0.0011(18) -0.0022(19)
C2 0.043(3) 0.021(2) 0.033(2) -0.0027(17) 0.0047(19) 0.0027(19)
C3 0.035(2) 0.026(2) 0.0260(19) -0.0004(17) -0.0007(17) 0.0048(18)
C4 0.036(2) 0.028(2) 0.0240(18) -0.0028(17) 0.0019(17) 0.0040(19)
C5 0.029(2) 0.028(2) 0.0294(19) 0.0099(17) 0.0052(17) 0.0023(18)
C6 0.051(3) 0.026(2) 0.037(2) 0.0054(19) 0.002(2) 0.010(2)
C7 0.035(3) 0.027(2) 0.056(3) -0.004(2) 0.003(2) -0.002(2)
C8 0.037(2) 0.030(2) 0.030(2) 0.0006(18) 0.0007(18) 0.0041(19)
C9 0.039(3) 0.030(2) 0.038(2) -0.0068(19) -0.008(2) 0.003(2)
C10 0.031(2) 0.029(2) 0.0274(19) -0.0057(17) -0.0043(17) 0.0072(18)
C11 0.024(2) 0.031(2) 0.0296(19) 0.0103(17) 0.0026(16) 0.0032(17)
C12 0.026(2) 0.044(3) 0.042(2) -0.017(2) 0.0058(19) -0.003(2)
C13 0.029(2) 0.035(2) 0.033(2) -0.0107(19) 0.0002(18) -0.0012(19)
C14 0.043(3) 0.027(2) 0.033(2) 0.0030(18) -0.0062(19) 0.006(2)
C15 0.028(2) 0.028(2) 0.032(2) -0.0040(18) -0.0059(17) -0.0014(18)
C16 0.049(3) 0.036(3) 0.033(2) 0.006(2) -0.005(2) 0.008(2)
C17 0.063(3) 0.020(2) 0.032(2) -0.0050(18) -0.008(2) 0.011(2)
C18 0.034(2) 0.027(2) 0.042(2) 0.0059(19) 0.0034(19) -0.0017(19)
C19 0.038(3) 0.041(3) 0.040(2) -0.003(2) -0.004(2) 0.003(2)
C20 0.044(3) 0.020(2) 0.042(2) -0.0027(19) 0.007(2) 0.0033(19)
C21 0.039(3) 0.022(2) 0.044(2) -0.0028(19) 0.009(2) 0.0013(19)
C22 0.036(2) 0.022(2) 0.039(2) -0.0033(18) -0.0036(19) 0.0010(18)
C23 0.032(2) 0.026(2) 0.042(3) 0.006(2) 0.002(2) -0.0023(19)
C24 0.036(2) 0.030(2) 0.031(2) -0.0071(18) 0.0124(18) -0.0018(19)
C25 0.033(2) 0.034(2) 0.0247(19) -0.0003(18) 0.0019(17) -0.0016(19)
C26 0.031(2) 0.040(3) 0.033(2) -0.0030(19) 0.0084(18) -0.006(2)
C27 0.031(2) 0.029(2) 0.035(2) 0.0061(18) 0.0041(17) 0.0056(18)
C28 0.033(2) 0.030(2) 0.031(2) -0.0042(18) 0.0038(18) -0.001(2)
C29 0.047(3) 0.031(2) 0.033(2) -0.0009(19) -0.008(2) 0.001(2)
C30 0.046(3) 0.028(2) 0.031(2) -0.0075(18) -0.004(2) 0.003(2)
C31 0.027(2) 0.038(3) 0.0259(19) -0.0020(18) 0.0032(16) -0.0048(19)
C32 0.024(2) 0.031(2) 0.032(2) 0.0007(18) -0.0015(17) -0.0016(19)
C33 0.037(3) 0.036(3) 0.034(2) -0.0007(19) -0.0040(19) 0.007(2)
C34 0.031(2) 0.039(3) 0.037(2) -0.008(2) 0.0101(19) -0.004(2)
C35 0.032(2) 0.026(2) 0.030(2) -0.0015(17) 0.0020(17) 0.0042(18)
C36 0.049(3) 0.034(3) 0.042(3) -0.012(2) 0.013(2) 0.004(2)
C37 0.049(3) 0.033(3) 0.028(2) -0.0027(19) 0.0002(19) 0.014(2)
C38 0.050(3) 0.026(2) 0.032(2) -0.0079(18) -0.004(2) 0.001(2)
C39 0.047(3) 0.041(3) 0.040(2) -0.007(2) 0.012(2) -0.003(2)
C40 0.031(2) 0.042(3) 0.031(2) 0.0004(19) 0.0071(18) 0.006(2)
C41 0.034(3) 0.038(3) 0.047(3) -0.016(2) -0.010(2) 0.008(2)
C42 0.024(2) 0.051(3) 0.053(3) -0.027(2) -0.003(2) 0.008(2)
C43 0.042(3) 0.030(3) 0.079(4) 0.002(3) 0.014(3) -0.006(2)
C44 0.025(2) 0.035(2) 0.028(2) -0.0016(19) 0.0044(17) -0.0017(19)
C45 0.046(3) 0.038(3) 0.027(2) 0.002(2) 0.005(2) -0.006(2)
C46 0.057(3) 0.040(3) 0.032(2) 0.009(2) -0.004(2) -0.008(2)
C47 0.038(3) 0.022(2) 0.055(3) 0.000(2) 0.010(2) 0.0027(19)
C48 0.044(3) 0.034(3) 0.096(5) -0.014(3) -0.009(3) 0.010(2)
C49 0.026(2) 0.048(3) 0.050(3) 0.016(2) 0.007(2) 0.008(2)
C50 0.024(2) 0.031(2) 0.037(2) -0.0113(18) -0.0001(18) 0.0039(18)
C51 0.033(3) 0.039(3) 0.032(2) -0.001(2) 0.007(2) 0.008(2)
C52 0.033(2) 0.042(3) 0.030(2) -0.001(2) -0.0045(18) 0.008(2)
C53 0.031(2) 0.032(2) 0.0245(18) 0.0000(17) 0.0016(17) -0.0039(18)
C54 0.036(3) 0.036(3) 0.040(2) 0.011(2) 0.010(2) 0.008(2)
C55 0.036(3) 0.053(3) 0.048(3) 0.001(3) 0.000(2) 0.008(2)
C56 0.046(3) 0.033(3) 0.066(3) -0.007(2) -0.002(3) 0.003(2)
C57 0.036(2) 0.024(2) 0.038(2) -0.0012(18) 0.0084(19) 0.0000(18)
C58 0.056(3) 0.072(4) 0.025(2) 0.007(2) 0.007(2) 0.013(3)
C59 0.045(3) 0.038(3) 0.050(3) -0.004(2) -0.013(2) 0.001(2)
C60 0.050(3) 0.034(3) 0.032(2) 0.0010(19) 0.016(2) -0.004(2)
C61 0.044(3) 0.043(3) 0.050(3) -0.018(2) -0.017(2) 0.006(2)
C62 0.059(3) 0.045(3) 0.032(2) 0.006(2) 0.000(2) 0.004(2)
C63 0.036(3) 0.033(2) 0.038(2) -0.0098(19) -0.0007(19) 0.007(2)
C64 0.046(3) 0.028(2) 0.029(2) -0.0090(19) -0.001(2) 0.003(2)
C65 0.063(3) 0.031(3) 0.042(3) -0.005(2) 0.024(2) -0.010(2)
C66 0.042(3) 0.051(3) 0.036(2) -0.013(2) -0.012(2) 0.011(2)
C67 0.051(3) 0.033(3) 0.067(3) 0.006(2) 0.027(3) -0.003(2)
C68 0.041(3) 0.035(3) 0.038(2) 0.008(2) 0.004(2) 0.001(2)
C69 0.044(3) 0.062(3) 0.027(2) -0.006(2) 0.004(2) 0.011(3)
C70 0.055(3) 0.029(2) 0.049(3) 0.006(2) 0.017(2) 0.003(2)
C71 0.029(2) 0.055(3) 0.041(2) -0.005(2) -0.001(2) 0.000(2)
C72 0.063(4) 0.048(3) 0.051(3) -0.013(3) 0.019(3) -0.027(3)
C73 0.049(3) 0.046(3) 0.043(3) 0.006(3) -0.008(3) 0.007(3)
C74 0.053(3) 0.054(3) 0.041(3) 0.026(2) 0.020(2) 0.021(3)
C75 0.042(3) 0.026(2) 0.053(3) 0.006(2) 0.008(2) 0.006(2)
C76 0.043(3) 0.030(3) 0.086(4) 0.008(3) 0.021(3) 0.008(2)
C77 0.044(3) 0.045(3) 0.046(3) -0.008(2) 0.007(2) -0.015(2)
C78 0.062(3) 0.049(3) 0.023(2) 0.003(2) 0.004(2) -0.014(3)
C79 0.039(3) 0.031(3) 0.113(5) -0.002(3) -0.002(3) 0.003(2)
C80 0.051(3) 0.041(3) 0.051(3) 0.020(2) 0.026(2) 0.009(3)

loop_
_atom_type_symbol
_atom_type_description
_atom_type_scat_dispersion_real
_atom_type_scat_dispersion_imag
_atom_type_scat_source
C C 0.0181 0.0091 'International Tables Vol C Tables 4.2.6.8 and 6.1.1.4'
H H 0.0000 0.0000 'International Tables Vol C Tables 4.2.6.8 and 6.1.1.4'
Cl Cl 0.3639 0.7018 'International Tables Vol C Tables 4.2.6.8 and 6.1.1.4'
K K 0.3868 1.0657 'International Tables Vol C Tables 4.2.6.8 and 6.1.1.4'
Mn Mn -0.5299 2.8052 'International Tables Vol C Tables 4.2.6.8 and 6.1.1.4'
O O 0.0492 0.0322 'International Tables Vol C Tables 4.2.6.8 and 6.1.1.4'

loop_
_geom_angle_atom_site_label_1
_geom_angle_atom_site_label_2
_geom_angle_atom_site_label_3
_geom_angle
_geom_angle_site_symmetry_1
_geom_angle_site_symmetry_3
Cl7 Mn2 Cl5 108.69(5) . .
Cl7 Mn2 Cl6 109.15(5) . .
Cl7 Mn2 Cl8 114.24(5) . .
Cl6 Mn2 Cl5 107.85(5) . .
Cl6 Mn2 Cl8 110.45(5) . .
Cl8 Mn2 Cl5 106.23(5) . .
Cl3 Mn1 Cl1 111.93(5) . .
Cl3 Mn1 Cl2 108.07(5) . .
Cl4 Mn1 Cl3 109.53(5) . .
Cl4 Mn1 Cl1 106.28(5) . .
Cl4 Mn1 Cl2 114.11(5) . .
Cl2 Mn1 Cl1 106.97(5) . .
Cl1 K1 C72 168.70(12) . 3_445
O2 K1 Cl1 92.95(7) . .
O2 K1 C72 85.12(11) . 3_445
O5 K1 Cl1 95.35(7) . .
O5 K1 O2 171.29(10) . .
O5 K1 O6 62.08(8) . .
O5 K1 O4 63.07(9) . .
O5 K1 O1 117.55(9) . .
O5 K1 O3 118.56(9) . .
O5 K1 C72 86.22(11) . 3_445
O6 K1 Cl1 87.38(8) . .
O6 K1 O2 115.83(8) . .
O6 K1 O4 124.54(9) . .
O6 K1 O3 165.63(10) . .
O6 K1 C72 83.47(12) . 3_445
O4 K1 Cl1 105.21(7) . .
O4 K1 O2 117.08(9) . .
O4 K1 O3 56.00(8) . .
O4 K1 C72 85.50(12) . 3_445
O1 K1 Cl1 85.66(8) . .
O1 K1 O2 60.47(9) . .
O1 K1 O6 55.59(8) . .
O1 K1 O4 169.09(10) . .
O1 K1 O3 120.69(9) . .
O1 K1 C72 83.70(13) . 3_445
O3 K1 Cl1 106.56(7) . .
O3 K1 O2 61.10(8) . .
O3 K1 C72 82.27(12) . 3_445
O14 K3 Cl5 89.32(7) . .
O14 K3 O16 117.38(9) . .
O16 K3 Cl5 103.42(7) . .
O18 K3 Cl5 90.63(7) . .
O18 K3 O14 115.72(9) . .
O18 K3 O16 124.93(10) . .
O18 K3 O13 56.22(9) . .
O18 K3 O15 161.45(10) . .
O13 K3 Cl5 81.92(7) . .
O13 K3 O14 60.21(9) . .
O13 K3 O16 174.32(10) . .
O17 K3 Cl5 96.34(7) . .
O17 K3 O14 174.22(9) . .
O17 K3 O16 62.46(9) . .
O17 K3 O18 63.21(9) . .
O17 K3 O13 119.34(10) . .
O17 K3 O15 117.55(10) . .
O15 K3 Cl5 107.36(7) . .
O15 K3 O14 61.44(9) . .
O15 K3 O16 56.19(9) . .
O15 K3 O13 120.66(9) . .
Cl2 K2 H32 64.2(13) . .
O11 K2 Cl2 106.65(8) . .
O11 K2 O9 120.29(9) . .
O11 K2 O8 156.29(10) . .
O11 K2 O10 61.09(9) . .
O11 K2 O7 116.53(11) . .
O11 K2 H32 103.1(11) . .
O9 K2 Cl2 92.56(8) . .
O9 K2 O10 61.05(9) . .
O9 K2 H32 135.5(11) . .
O8 K2 Cl2 97.00(8) . .
O8 K2 O9 55.63(9) . .
O8 K2 O10 115.66(10) . .
O8 K2 O7 62.10(11) . .
O8 K2 H32 88.4(12) . .
O10 K2 Cl2 95.91(7) . .
O10 K2 H32 151.3(12) . .
O7 K2 Cl2 94.06(7) . .
O7 K2 O9 117.73(11) . .
O7 K2 O10 169.99(10) . .
O7 K2 H32 37.0(13) . .
O12 K2 Cl2 99.35(8) . .
O12 K2 O11 56.04(10) . .
O12 K2 O9 168.09(10) . .
O12 K2 O8 122.25(11) . .
O12 K2 O10 117.09(10) . .
O12 K2 O7 61.78(11) . .
O12 K2 H32 52.1(12) . .
O19 K4 Cl8 90.14(8) . .
O19 K4 O22 170.10(11) . .
O19 K4 O24 57.32(9) . .
O19 K4 O21 120.33(10) . .
O19 K4 O20 60.68(9) . .
O19 K4 O23 119.12(10) . .
O22 K4 Cl8 99.72(8) . .
O24 K4 Cl8 93.84(8) . .
O24 K4 O22 122.30(10) . .
O24 K4 O20 117.33(10) . .
O24 K4 O23 61.88(10) . .
O21 K4 Cl8 106.77(8) . .
O21 K4 O22 55.92(9) . .
O21 K4 O24 159.38(11) . .
O21 K4 O20 61.22(9) . .
O21 K4 O23 115.05(10) . .
O20 K4 Cl8 94.56(7) . .
O20 K4 O22 117.05(10) . .
O23 K4 Cl8 96.79(8) . .
O23 K4 O22 60.94(10) . .
O23 K4 O20 168.65(10) . .
Mn2 Cl5 K3 140.40(5) . .
Mn1 Cl1 K1 138.23(5) . .
Mn1 Cl2 K2 117.83(5) . .
Mn2 Cl8 K4 118.88(5) . .
C23 O2 K1 105.7(3) . .
C32 O2 K1 101.5(2) . .
C32 O2 C23 111.5(3) . .
C28 O14 K3 103.8(2) . .
C28 O14 C44 111.6(3) . .
C44 O14 K3 104.3(2) . .
C13 O16 K3 117.9(2) . .
C13 O16 C26 116.8(3) . .
C26 O16 K3 113.8(3) . .
C3 O18 K3 125.1(2) . .
C3 O18 C18 118.3(3) . .
C18 O18 K3 115.4(2) . .
C25 O5 K1 103.5(2) . .
C64 O5 K1 103.9(2) . .
C64 O5 C25 110.8(3) . .
C4 O6 K1 124.2(2) . .
C4 O6 C38 117.8(3) . .
C38 O6 K1 115.5(2) . .
C39 O11 K2 117.6(3) . .
C47 O11 K2 124.1(3) . .
C47 O11 C39 117.7(4) . .
C10 O13 K3 123.0(3) . .
C10 O13 C31 116.7(3) . .
C31 O13 K3 118.0(2) . .
C45 O17 K3 104.4(3) . .
C68 O17 K3 104.4(3) . .
C68 O17 C45 111.8(3) . .
C9 O19 K4 118.4(3) . .
C20 O19 K4 122.3(3) . .
C20 O19 C9 117.1(4) . .
C34 O22 K4 122.1(3) . .
C34 O22 C71 116.8(4) . .
C71 O22 K4 115.5(3) . .
C5 O4 K1 119.5(2) . .
C5 O4 C53 116.5(3) . .
C53 O4 K1 113.9(2) . .
C15 O1 K1 117.5(2) . .
C35 O1 K1 124.3(2) . .
C35 O1 C15 116.9(3) . .
C21 O24 K4 119.4(2) . .
C21 O24 C62 117.0(4) . .
C62 O24 K4 116.9(3) . .
C33 O9 K2 123.2(3) . .
C33 O9 C40 117.6(4) . .
C40 O9 K2 115.8(3) . .
C24 O21 K4 124.1(3) . .
C24 O21 C46 116.7(4) . .
C46 O21 K4 117.6(3) . .
C30 O20 K4 99.4(2) . .
C78 O20 K4 104.1(3) . .
C78 O20 C30 111.5(4) . .
C55 O23 K4 103.4(3) . .
C55 O23 C73 113.2(4) . .
C73 O23 K4 105.2(3) . .
C52 O8 K2 124.4(2) . .
C52 O8 C69 117.6(4) . .
C69 O8 K2 116.1(3) . .
C11 O3 K1 118.1(2) . .
C11 O3 C22 116.4(3) . .
C22 O3 K1 116.7(2) . .
C36 O10 K2 100.6(3) . .
C51 O10 K2 99.3(2) . .
C51 O10 C36 111.7(4) . .
C58 O7 K2 103.8(3) . .
C58 O7 C74 112.4(4) . .
C74 O7 K2 98.8(3) . .
C50 O15 K3 119.6(3) . .
C50 O15 C57 117.8(3) . .
C57 O15 K3 117.7(2) . .
C75 O12 K2 125.0(3) . .
C75 O12 C80 117.5(4) . .
C80 O12 K2 116.0(3) . .
C5 C1 H16 120.0 . .
C49 C1 H16 120.0 . .
C49 C1 C5 120.1(4) . .
C4 C2 H1 119.8 . .
C4 C2 C6 120.5(4) . .
C6 C2 H1 119.8 . .
O18 C3 C10 115.6(4) . .
O18 C3 C14 125.0(4) . .
C14 C3 C10 119.4(4) . .
O6 C4 C2 125.3(4) . .
O6 C4 C35 114.8(4) . .
C2 C4 C35 119.9(4) . .
O4 C5 C1 125.1(4) . .
O4 C5 C11 115.3(4) . .
C1 C5 C11 119.6(4) . .
C2 C6 H2 119.8 . .
C16 C6 C2 120.4(4) . .
C16 C6 H2 119.8 . .
C20 C7 H73 120.3 . .
C43 C7 H73 120.3 . .
C43 C7 C20 119.3(5) . .
C10 C8 H49 120.4 . .
C10 C8 C37 119.3(4) . .
C37 C8 H49 120.4 . .
O19 C9 H95 110.0 . .
O19 C9 H96 110.0 . .
O19 C9 C30 108.5(4) . .
H95 C9 H96 108.4 . .
C30 C9 H95 110.0 . .
C30 C9 H96 110.0 . .
O13 C10 C3 115.2(4) . .
O13 C10 C8 124.5(4) . .
C8 C10 C3 120.3(4) . .
O3 C11 C5 116.1(4) . .
O3 C11 C27 124.2(4) . .
C27 C11 C5 119.7(4) . .
C13 C12 H61 120.8 . .
C13 C12 C42 118.5(5) . .
C42 C12 H61 120.8 . .
O16 C13 C50 115.2(4) . .
C12 C13 O16 124.4(4) . .
C12 C13 C50 120.4(4) . .
C3 C14 H52 120.0 . .
C3 C14 C17 120.0(4) . .
C17 C14 H52 120.0 . .
O1 C15 H6 110.0 . .
O1 C15 H5 110.0 . .
O1 C15 C32 108.3(3) . .
H6 C15 H5 108.4 . .
C32 C15 H6 110.0 . .
C32 C15 H5 110.0 . .
C6 C16 H3 120.2 . .
C6 C16 C29 119.6(4) . .
C29 C16 H3 120.2 . .
C14 C17 H51 119.6 . .
C37 C17 C14 120.8(4) . .
C37 C17 H51 119.6 . .
O18 C18 H54 110.1 . .
O18 C18 H53 110.1 . .
O18 C18 C68 108.2(4) . .
H54 C18 H53 108.4 . .
C68 C18 H54 110.1 . .
C68 C18 H53 110.1 . .
C33 C19 H40 120.0 . .
C33 C19 C59 120.0(5) . .
C59 C19 H40 120.0 . .
O19 C20 C7 124.0(4) . .
O19 C20 C21 116.3(4) . .
C7 C20 C21 119.6(4) . .
O24 C21 C20 115.6(4) . .
O24 C21 C70 124.1(4) . .
C70 C21 C20 120.2(5) . .
O3 C22 H11 110.2 . .
O3 C22 H12 110.2 . .
O3 C22 C23 107.5(4) . .
H11 C22 H12 108.5 . .
C23 C22 H11 110.2 . .
C23 C22 H12 110.2 . .
O2 C23 C22 108.8(4) . .
O2 C23 H10 112(4) . .
O2 C23 H9 110(3) . .
C22 C23 H10 109(3) . .
C22 C23 H9 110(3) . .
H10 C23 H9 107(5) . .
O21 C24 C34 115.8(4) . .
O21 C24 C60 124.3(4) . .
C60 C24 C34 119.9(4) . .
O5 C25 C53 109.5(3) . .
O5 C25 H20 106(2) . .
O5 C25 H19 114(3) . .
C53 C25 H20 115(3) . .
C53 C25 H19 109(3) . .
H20 C25 H19 104(4) . .
O16 C26 H59 110.1 . .
O16 C26 H60 110.1 . .
O16 C26 C45 108.1(4) . .
H59 C26 H60 108.4 . .
C45 C26 H59 110.1 . .
C45 C26 H60 110.1 . .
C11 C27 H13 119.8 . .
C11 C27 C54 120.4(4) . .
C54 C27 H13 119.8 . .
O14 C28 C57 108.1(4) . .
O14 C28 H68 110(3) . .
O14 C28 H67 112(3) . .
C57 C28 H68 109(3) . .
C57 C28 H67 109(3) . .
H68 C28 H67 109(4) . .
C16 C29 H4 119.8 . .
C35 C29 C16 120.4(4) . .
C35 C29 H4 119.8 . .
O20 C30 C9 108.4(4) . .
O20 C30 H93 104(3) . .
O20 C30 H94 111(3) . .
C9 C30 H93 116(3) . .
C9 C30 H94 107(3) . .
H93 C30 H94 110(4) . .
O13 C31 H71 110.2 . .
O13 C31 H72 110.2 . .
O13 C31 C44 107.8(3) . .
H71 C31 H72 108.5 . .
C44 C31 H71 110.2 . .
C44 C31 H72 110.2 . .
O2 C32 C15 108.6(4) . .
O2 C32 H8 111(2) . .
O2 C32 H7 111(3) . .
C15 C32 H8 109(2) . .
C15 C32 H7 108(3) . .
H8 C32 H7 110(4) . .
O9 C33 C19 124.9(4) . .
O9 C33 C52 115.5(4) . .
C19 C33 C52 119.6(5) . .
O22 C34 C24 116.1(4) . .
O22 C34 C77 124.4(4) . .
C77 C34 C24 119.5(5) . .
O1 C35 C4 115.5(3) . .
O1 C35 C29 125.3(4) . .
C29 C35 C4 119.2(4) . .
O10 C36 C39 109.2(4) . .
O10 C36 H45 113(3) . .
O10 C36 H46 114(4) . .
C39 C36 H45 108(3) . .
C39 C36 H46 103(4) . .
H45 C36 H46 110(5) . .
C8 C37 H50 120.0 . .
C17 C37 C8 120.1(4) . .
C17 C37 H50 120.0 . .
O6 C38 H24 110.2 . .
O6 C38 H23 110.2 . .
O6 C38 C64 107.4(4) . .
H24 C38 H23 108.5 . .
C64 C38 H24 110.2 . .
C64 C38 H23 110.2 . .
O11 C39 C36 106.8(4) . .
O11 C39 H47 110.4 . .
O11 C39 H48 110.4 . .
C36 C39 H47 110.4 . .
C36 C39 H48 110.4 . .
H47 C39 H48 108.6 . .
O9 C40 H42 110.3 . .
O9 C40 H41 110.3 . .
O9 C40 C51 107.3(4) . .
H42 C40 H41 108.5 . .
C51 C40 H42 110.3 . .
C51 C40 H41 110.3 . .
C42 C41 H63 120.2 . .
C42 C41 C63 119.7(5) . .
C63 C41 H63 120.2 . .
C12 C42 H62 119.1 . .
C41 C42 C12 121.7(5) . .
C41 C42 H62 119.1 . .
C7 C43 H74 119.1 . .
C67 C43 C7 121.8(5) . .
C67 C43 H74 119.1 . .
O14 C44 C31 108.3(3) . .
O14 C44 H69 112(3) . .
O14 C44 H70 109(3) . .
C31 C44 H69 106(3) . .
C31 C44 H70 111(3) . .
H69 C44 H70 112(4) . .
O17 C45 C26 109.2(4) . .
O17 C45 H58 104(2) . .
O17 C45 H57 106(3) . .
C26 C45 H58 116(2) . .
C26 C45 H57 108(3) . .
H58 C45 H57 112(4) . .
O21 C46 H89 110.3 . .
O21 C46 H90 110.3 . .
O21 C46 C78 106.9(4) . .
H89 C46 H90 108.6 . .
C78 C46 H89 110.3 . .
C78 C46 H90 110.3 . .
O11 C47 C56 125.5(5) . .
O11 C47 C75 114.5(4) . .
C56 C47 C75 120.0(5) . .
C56 C48 H26 120.2 . .
C79 C48 H26 120.2 . .
C79 C48 C56 119.6(6) . .
C1 C49 H15 119.5 . .
C1 C49 C54 121.0(4) . .
C54 C49 H15 119.5 . .
O15 C50 C13 116.0(4) . .
O15 C50 C63 124.0(4) . .
C63 C50 C13 120.0(4) . .
O10 C51 C40 108.6(4) . .
O10 C51 H43 109(3) . .
O10 C51 H44 111(3) . .
C40 C51 H43 111(3) . .
C40 C51 H44 107(3) . .
H43 C51 H44 111(4) . .
O8 C52 C33 114.9(4) . .
O8 C52 C66 125.1(4) . .
C66 C52 C33 119.9(5) . .
O4 C53 C25 108.1(3) . .
O4 C53 H18 110.1 . .
O4 C53 H17 110.1 . .
C25 C53 H18 110.1 . .
C25 C53 H17 110.1 . .
H18 C53 H17 108.4 . .
C27 C54 H14 120.4 . .
C49 C54 C27 119.2(5) . .
C49 C54 H14 120.4 . .
O23 C55 C71 109.7(4) . .
O23 C55 H81 106(3) . .
O23 C55 H82 107(3) . .
C71 C55 H81 112(3) . .
C71 C55 H82 111(3) . .
H81 C55 H82 111(4) . .
C47 C56 H25 120.0 . .
C48 C56 C47 120.1(6) . .
C48 C56 H25 120.0 . .
O15 C57 C28 106.4(4) . .
O15 C57 H66 110.4 . .
O15 C57 H65 110.4 . .
C28 C57 H66 110.4 . .
C28 C57 H65 110.4 . .
H66 C57 H65 108.6 . .
O7 C58 C69 110.1(4) . .
O7 C58 H33 110(3) . .
O7 C58 H34 107(4) . .
C69 C58 H33 109(3) . .
C69 C58 H34 106(4) . .
H33 C58 H34 114(5) . .
C19 C59 H39 120.0 . .
C61 C59 C19 120.1(5) . .
C61 C59 H39 120.0 . .
C24 C60 H88 119.9 . .
C24 C60 C65 120.2(5) . .
C65 C60 H88 119.9 . .
C59 C61 H38 119.7 . .
C59 C61 C66 120.5(5) . .
C66 C61 H38 119.7 . .
O24 C62 H78 110.1 . .
O24 C62 H77 110.1 . .
O24 C62 C73 107.8(4) . .
H78 C62 H77 108.5 . .
C73 C62 H78 110.1 . .
C73 C62 H77 110.1 . .
C41 C63 H64 120.2 . .
C50 C63 C41 119.6(5) . .
C50 C63 H64 120.2 . .
O5 C64 C38 109.2(4) . .
O5 C64 H22 105(3) . .
O5 C64 H21 112(3) . .
C38 C64 H22 110(3) . .
C38 C64 H21 109(3) . .
H22 C64 H21 112(4) . .
C60 C65 H87 120.2 . .
C72 C65 C60 119.7(5) . .
C72 C65 H87 120.2 . .
C52 C66 C61 119.9(5) . .
C52 C66 H37 120.1 . .
C61 C66 H37 120.1 . .
C43 C67 H75 120.3 . .
C43 C67 C70 119.3(5) . .
C70 C67 H75 120.3 . .
O17 C68 C18 109.3(4) . .
O17 C68 H56 110(3) . .
O17 C68 H55 112(3) . .
C18 C68 H56 112(3) . .
C18 C68 H55 108(3) . .
H56 C68 H55 105(4) . .
O8 C69 C58 107.5(4) . .
O8 C69 H35 110.2 . .
O8 C69 H36 110.2 . .
C58 C69 H35 110.2 . .
C58 C69 H36 110.2 . .
H35 C69 H36 108.5 . .
C21 C70 C67 119.7(5) . .
C21 C70 H76 120.2 . .
C67 C70 H76 120.2 . .
O22 C71 C55 108.8(4) . .
O22 C71 H83 109.9 . .
O22 C71 H84 109.9 . .
C55 C71 H83 109.9 . .
C55 C71 H84 109.9 . .
H83 C71 H84 108.3 . .
K1 C72 H86 82.9 3 .
C65 C72 K1 85.9(3) . 3
C65 C72 H86 119.5 . .
C65 C72 C77 120.9(5) . .
C77 C72 K1 101.1(4) . 3
C77 C72 H86 119.5 . .
O23 C73 C62 109.8(4) . .
O23 C73 H80 112(4) . .
O23 C73 H79 110(4) . .
C62 C73 H80 107(4) . .
C62 C73 H79 112(4) . .
H80 C73 H79 106(5) . .
O7 C74 C80 110.3(4) . .
O7 C74 H32 103(4) . .
O7 C74 H31 115(4) . .
C80 C74 H32 114(4) . .
C80 C74 H31 109(4) . .
H32 C74 H31 106(5) . .
O12 C75 C47 115.3(4) . .
O12 C75 C76 125.2(5) . .
C76 C75 C47 119.5(5) . .
C75 C76 H28 120.6 . .
C75 C76 C79 118.9(6) . .
C79 C76 H28 120.6 . .
C34 C77 C72 119.7(5) . .
C34 C77 H85 120.1 . .
C72 C77 H85 120.1 . .
O20 C78 C46 109.0(4) . .
O20 C78 H92 117(4) . .
O20 C78 H91 111(3) . .
C46 C78 H92 104(4) . .
C46 C78 H91 108(3) . .
H92 C78 H91 108(5) . .
C48 C79 C76 121.7(6) . .
C48 C79 H27 119.1 . .
C76 C79 H27 119.1 . .
O12 C80 C74 108.5(4) . .
O12 C80 H29 106(3) . .
O12 C80 H30 109(3) . .
C74 C80 H29 114(3) . .
C74 C80 H30 110(3) . .
H29 C80 H30 109(5) . .

loop_
_geom_bond_atom_site_label_1
_geom_bond_atom_site_label_2
_geom_bond_distance
_geom_bond_site_symmetry_2
Mn2 Cl7 2.3496(13) .
Mn2 Cl5 2.3954(11) .
Mn2 Cl6 2.3571(13) .
Mn2 Cl8 2.3935(13) .
Mn1 Cl3 2.3585(13) .
Mn1 Cl1 2.3983(12) .
Mn1 Cl4 2.3432(13) .
Mn1 Cl2 2.3861(14) .
K1 Cl1 3.0989(15) .
K1 O2 2.801(3) .
K1 O5 2.719(3) .
K1 O6 2.759(3) .
K1 O4 2.761(3) .
K1 O1 2.753(3) .
K1 O3 2.776(3) .
K1 C72 3.538(5) 3_445
K3 Cl5 3.0598(14) .
K3 O14 2.781(3) .
K3 O16 2.792(3) .
K3 O18 2.701(3) .
K3 O13 2.776(3) .
K3 O17 2.700(3) .
K3 O15 2.720(3) .
K2 Cl2 3.0795(15) .
K2 O11 2.740(3) .
K2 O9 2.775(4) .
K2 O8 2.749(3) .
K2 O10 2.794(3) .
K2 O7 2.756(3) .
K2 O12 2.723(4) .
K2 H32 3.03(6) .
K4 Cl8 3.0947(16) .
K4 O19 2.679(3) .
K4 O22 2.809(3) .
K4 O24 2.746(3) .
K4 O21 2.745(3) .
K4 O20 2.793(3) .
K4 O23 2.785(3) .
O2 C23 1.425(5) .
O2 C32 1.424(5) .
O14 C28 1.429(5) .
O14 C44 1.431(5) .
O16 C13 1.389(6) .
O16 C26 1.442(5) .
O18 C3 1.366(5) .
O18 C18 1.445(5) .
O5 C25 1.430(5) .
O5 C64 1.430(5) .
O6 C4 1.370(5) .
O6 C38 1.444(5) .
O11 C39 1.431(6) .
O11 C47 1.371(6) .
O13 C10 1.372(5) .
O13 C31 1.437(5) .
O17 C45 1.430(5) .
O17 C68 1.424(6) .
O19 C9 1.431(5) .
O19 C20 1.371(6) .
O22 C34 1.376(6) .
O22 C71 1.437(6) .
O4 C5 1.380(5) .
O4 C53 1.447(5) .
O1 C15 1.432(5) .
O1 C35 1.364(5) .
O24 C21 1.384(6) .
O24 C62 1.429(5) .
O9 C33 1.370(6) .
O9 C40 1.435(5) .
O21 C24 1.369(6) .
O21 C46 1.441(6) .
O20 C30 1.432(5) .
O20 C78 1.418(6) .
O23 C55 1.422(7) .
O23 C73 1.441(7) .
O8 C52 1.365(6) .
O8 C69 1.450(5) .
O3 C11 1.378(5) .
O3 C22 1.440(5) .
O10 C36 1.429(6) .
O10 C51 1.420(6) .
O7 C58 1.419(7) .
O7 C74 1.431(7) .
O15 C50 1.374(5) .
O15 C57 1.436(5) .
O12 C75 1.374(6) .
O12 C80 1.432(6) .
C1 H16 0.9300 .
C1 C5 1.380(6) .
C1 C49 1.379(7) .
C2 H1 0.9300 .
C2 C4 1.373(6) .
C2 C6 1.386(6) .
C3 C10 1.405(6) .
C3 C14 1.385(6) .
C4 C35 1.409(6) .
C5 C11 1.403(6) .
C6 H2 0.9300 .
C6 C16 1.375(7) .
C7 H73 0.9300 .
C7 C20 1.389(7) .
C7 C43 1.379(8) .
C8 H49 0.9300 .
C8 C10 1.385(6) .
C8 C37 1.404(7) .
C9 H95 0.9700 .
C9 H96 0.9700 .
C9 C30 1.488(7) .
C11 C27 1.386(6) .
C12 H61 0.9300 .
C12 C13 1.376(6) .
C12 C42 1.407(7) .
C13 C50 1.402(7) .
C14 H52 0.9300 .
C14 C17 1.387(7) .
C15 H6 0.9700 .
C15 H5 0.9700 .
C15 C32 1.497(6) .
C16 H3 0.9300 .
C16 C29 1.400(7) .
C17 H51 0.9300 .
C17 C37 1.370(7) .
C18 H54 0.9700 .
C18 H53 0.9700 .
C18 C68 1.490(7) .
C19 H40 0.9300 .
C19 C33 1.382(7) .
C19 C59 1.392(7) .
C20 C21 1.396(7) .
C21 C70 1.387(7) .
C22 H11 0.9700 .
C22 H12 0.9700 .
C22 C23 1.495(7) .
C23 H10 0.89(6) .
C23 H9 0.91(6) .
C24 C34 1.403(7) .
C24 C60 1.381(7) .
C25 C53 1.493(6) .
C25 H20 1.06(5) .
C25 H19 1.05(5) .
C26 H59 0.9700 .
C26 H60 0.9700 .
C26 C45 1.498(7) .
C27 H13 0.9300 .
C27 C54 1.389(7) .
C28 C57 1.498(7) .
C28 H68 0.95(5) .
C28 H67 0.97(6) .
C29 H4 0.9300 .
C29 C35 1.382(6) .
C30 H93 0.98(5) .
C30 H94 0.99(5) .
C31 H71 0.9700 .
C31 H72 0.9700 .
C31 C44 1.504(6) .
C32 H8 1.00(4) .
C32 H7 0.95(5) .
C33 C52 1.412(7) .
C34 C77 1.380(7) .
C36 C39 1.494(8) .
C36 H45 0.96(5) .
C36 H46 0.98(7) .
C37 H50 0.9300 .
C38 H24 0.9700 .
C38 H23 0.9700 .
C38 C64 1.496(6) .
C39 H47 0.9700 .
C39 H48 0.9700 .
C40 H42 0.9700 .
C40 H41 0.9700 .
C40 C51 1.505(7) .
C41 H63 0.9300 .
C41 C42 1.359(8) .
C41 C63 1.399(7) .
C42 H62 0.9300 .
C43 H74 0.9300 .
C43 C67 1.369(9) .
C44 H69 1.02(5) .
C44 H70 0.98(5) .
C45 H58 1.04(5) .
C45 H57 0.95(6) .
C46 H89 0.9700 .
C46 H90 0.9700 .
C46 C78 1.503(7) .
C47 C56 1.386(8) .
C47 C75 1.409(7) .
C48 H26 0.9300 .
C48 C56 1.384(9) .
C48 C79 1.367(10) .
C49 H15 0.9300 .
C49 C54 1.383(8) .
C50 C63 1.386(6) .
C51 H43 0.94(5) .
C51 H44 0.98(5) .
C52 C66 1.372(7) .
C53 H18 0.9700 .
C53 H17 0.9700 .
C54 H14 0.9300 .
C55 C71 1.486(8) .
C55 H81 1.06(5) .
C55 H82 0.98(5) .
C56 H25 0.9300 .
C57 H66 0.9700 .
C57 H65 0.9700 .
C58 C69 1.494(8) .
C58 H33 0.95(6) .
C58 H34 1.05(8) .
C59 H39 0.9300 .
C59 C61 1.374(8) .
C60 H88 0.9300 .
C60 C65 1.388(7) .
C61 H38 0.9300 .
C61 C66 1.394(8) .
C62 H78 0.9700 .
C62 H77 0.9700 .
C62 C73 1.483(8) .
C63 H64 0.9300 .
C64 H22 0.96(6) .
C64 H21 1.05(5) .
C65 H87 0.9300 .
C65 C72 1.369(9) .
C66 H37 0.9300 .
C67 H75 0.9300 .
C67 C70 1.395(8) .
C68 H56 1.00(5) .
C68 H55 0.95(6) .
C69 H35 0.9700 .
C69 H36 0.9700 .
C70 H76 0.9300 .
C71 H83 0.9700 .
C71 H84 0.9700 .
C72 K1 3.538(5) 3
C72 H86 0.9300 .
C72 C77 1.391(8) .
C73 H80 0.90(6) .
C73 H79 0.91(6) .
C74 C80 1.489(9) .
C74 H32 0.90(7) .
C74 H31 0.89(6) .
C75 C76 1.385(8) .
C76 H28 0.9300 .
C76 C79 1.398(9) .
C77 H85 0.9300 .
C78 H92 0.95(6) .
C78 H91 1.10(7) .
C79 H27 0.9300 .
C80 H29 1.09(6) .
C80 H30 0.92(6) .

loop_
_geom_torsion_atom_site_label_1
_geom_torsion_atom_site_label_2
_geom_torsion_atom_site_label_3
_geom_torsion_atom_site_label_4
_geom_torsion
_geom_torsion_site_symmetry_1
_geom_torsion_site_symmetry_4
K1 O2 C23 C22 66.8(4) . .
K1 O2 C32 C15 -72.6(3) . .
K1 O5 C25 C53 -69.6(3) . .
K1 O5 C64 C38 70.8(4) . .
K1 O6 C4 C2 160.0(3) . .
K1 O6 C4 C35 -19.7(5) . .
K1 O6 C38 C64 25.4(5) . .
K1 O4 C5 C1 -149.4(3) . .
K1 O4 C5 C11 29.0(4) . .
K1 O4 C53 C25 -28.3(4) . .
K1 O1 C15 C32 -18.7(4) . .
K1 O1 C35 C4 19.4(5) . .
K1 O1 C35 C29 -160.3(4) . .
K1 O3 C11 C5 -32.4(4) . .
K1 O3 C11 C27 146.3(3) . .
K1 O3 C22 C23 32.1(4) . .
K1 C72 C77 C34 -90.6(5) 3 .
K3 O14 C28 C57 -68.9(3) . .
K3 O14 C44 C31 71.0(3) . .
K3 O16 C13 C12 150.9(3) . .
K3 O16 C13 C50 -27.5(4) . .
K3 O16 C26 C45 26.5(4) . .
K3 O18 C3 C10 21.8(5) . .
K3 O18 C3 C14 -159.4(3) . .
K3 O18 C18 C68 -27.5(4) . .
K3 O13 C10 C3 -13.7(5) . .
K3 O13 C10 C8 166.4(3) . .
K3 O13 C31 C44 21.6(4) . .
K3 O17 C45 C26 70.7(4) . .
K3 O17 C68 C18 -67.6(4) . .
K3 O15 C50 C13 34.1(4) . .
K3 O15 C50 C63 -144.5(3) . .
K3 O15 C57 C28 -30.7(4) . .
K2 O11 C39 C36 21.9(5) . .
K2 O11 C47 C56 157.1(4) . .
K2 O11 C47 C75 -22.1(5) . .
K2 O9 C33 C19 -161.7(3) . .
K2 O9 C33 C52 19.3(5) . .
K2 O9 C40 C51 -20.1(4) . .
K2 O8 C52 C33 -21.5(5) . .
K2 O8 C52 C66 158.0(3) . .
K2 O8 C69 C58 26.3(4) . .
K2 O10 C36 C39 73.0(4) . .
K2 O10 C51 C40 -75.7(3) . .
K2 O7 C58 C69 69.2(4) . .
K2 O7 C74 C80 -74.0(4) . .
K2 O12 C75 C47 14.4(5) . .
K2 O12 C75 C76 -165.1(4) . .
K2 O12 C80 C74 -13.4(5) . .
K4 O19 C9 C30 13.1(5) . .
K4 O19 C20 C7 154.3(3) . .
K4 O19 C20 C21 -23.0(5) . .
K4 O22 C34 C24 -16.3(5) . .
K4 O22 C34 C77 163.4(4) . .
K4 O22 C71 C55 23.2(5) . .
K4 O24 C21 C20 25.2(5) . .
K4 O24 C21 C70 -152.8(4) . .
K4 O24 C62 C73 -32.7(5) . .
K4 O21 C24 C34 23.5(5) . .
K4 O21 C24 C60 -156.9(3) . .
K4 O21 C46 C78 -28.2(5) . .
K4 O20 C30 C9 73.0(4) . .
K4 O20 C78 C46 -68.8(4) . .
K4 O23 C55 C71 71.0(4) . .
K4 O23 C73 C62 -64.8(4) . .
O14 C28 C57 O15 68.9(4) . .
O16 C13 C50 O15 -3.2(5) . .
O16 C13 C50 C63 175.5(4) . .
O16 C26 C45 O17 -67.3(5) . .
O18 C3 C10 O13 -4.3(5) . .
O18 C3 C10 C8 175.6(4) . .
O18 C3 C14 C17 -177.2(4) . .
O18 C18 C68 O17 66.0(5) . .
O5 C25 C53 O4 68.6(4) . .
O6 C4 C35 O1 0.2(6) . .
O6 C4 C35 C29 179.9(4) . .
O6 C38 C64 O5 -66.4(5) . .
O11 C47 C56 C48 177.2(5) . .
O11 C47 C75 O12 4.8(6) . .
O11 C47 C75 C76 -175.7(4) . .
O13 C31 C44 O14 -63.3(4) . .
O19 C9 C30 O20 -61.4(5) . .
O19 C20 C21 O24 -2.3(6) . .
O19 C20 C21 C70 175.8(4) . .
O22 C34 C77 C72 -178.3(5) . .
O4 C5 C11 O3 2.5(5) . .
O4 C5 C11 C27 -176.2(4) . .
O1 C15 C32 O2 64.1(5) . .
O24 C21 C70 C67 177.9(5) . .
O24 C62 C73 O23 67.7(6) . .
O9 C33 C52 O8 1.0(5) . .
O9 C33 C52 C66 -178.5(4) . .
O9 C40 C51 O10 68.2(4) . .
O21 C24 C34 O22 -3.8(6) . .
O21 C24 C34 C77 176.5(4) . .
O21 C24 C60 C65 -177.4(4) . .
O21 C46 C78 O20 67.3(6) . .
O23 C55 C71 O22 -65.9(5) . .
O8 C52 C66 C61 178.3(4) . .
O3 C11 C27 C54 -178.8(4) . .
O3 C22 C23 O2 -68.3(5) . .
O10 C36 C39 O11 -67.0(5) . .
O7 C58 C69 O8 -66.6(5) . .
O7 C74 C80 O12 62.5(5) . .
O15 C50 C63 C41 179.8(4) . .
O12 C75 C76 C79 177.3(4) . .
C1 C5 C11 O3 -178.9(4) . .
C1 C5 C11 C27 2.3(6) . .
C1 C49 C54 C27 1.4(7) . .
C2 C4 C35 O1 -179.5(4) . .
C2 C4 C35 C29 0.3(7) . .
C2 C6 C16 C29 -0.1(8) . .
C3 O18 C18 C68 164.4(4) . .
C3 C14 C17 C37 1.9(6) . .
C4 O6 C38 C64 -171.6(4) . .
C4 C2 C6 C16 0.3(7) . .
C5 O4 C53 C25 -173.6(3) . .
C5 C1 C49 C54 0.8(7) . .
C5 C11 C27 C54 -0.1(6) . .
C6 C2 C4 O6 -180.0(4) . .
C6 C2 C4 C35 -0.3(7) . .
C6 C16 C29 C35 0.0(7) . .
C7 C20 C21 O24 -179.6(4) . .
C7 C20 C21 C70 -1.6(7) . .
C7 C43 C67 C70 -0.6(8) . .
C9 O19 C20 C7 -8.5(6) . .
C9 O19 C20 C21 174.3(4) . .
C10 O13 C31 C44 -175.1(3) . .
C10 C3 C14 C17 1.5(6) . .
C10 C8 C37 C17 1.8(6) . .
C11 O3 C22 C23 179.1(3) . .
C11 C27 C54 C49 -1.7(6) . .
C12 C13 C50 O15 178.3(4) . .
C12 C13 C50 C63 -3.0(6) . .
C13 O16 C26 C45 169.3(3) . .
C13 C12 C42 C41 0.1(7) . .
C13 C50 C63 C41 1.2(6) . .
C14 C3 C10 O13 176.8(4) . .
C14 C3 C10 C8 -3.3(6) . .
C14 C17 C37 C8 -3.6(7) . .
C15 O1 C35 C4 -174.3(4) . .
C15 O1 C35 C29 6.0(6) . .
C16 C29 C35 O1 179.6(4) . .
C16 C29 C35 C4 -0.1(7) . .
C18 O18 C3 C10 -171.3(4) . .
C18 O18 C3 C14 7.5(6) . .
C19 C33 C52 O8 -178.0(4) . .
C19 C33 C52 C66 2.4(6) . .
C19 C59 C61 C66 0.9(7) . .
C20 O19 C9 C30 176.5(4) . .
C20 C7 C43 C67 -1.0(8) . .
C20 C21 C70 C67 0.0(7) . .
C21 O24 C62 C73 175.9(4) . .
C22 O3 C11 C5 -178.9(3) . .
C22 O3 C11 C27 -0.2(6) . .
C23 O2 C32 C15 175.3(4) . .
C24 O21 C46 C78 165.7(4) . .
C24 C34 C77 C72 1.4(7) . .
C24 C60 C65 C72 0.5(7) . .
C25 O5 C64 C38 -178.6(4) . .
C26 O16 C13 C12 9.7(6) . .
C26 O16 C13 C50 -168.8(3) . .
C28 O14 C44 C31 -177.5(3) . .
C30 O20 C78 C46 -175.1(4) . .
C31 O13 C10 C3 -176.2(3) . .
C31 O13 C10 C8 3.9(6) . .
C32 O2 C23 C22 176.3(4) . .
C33 O9 C40 C51 179.8(4) . .
C33 C19 C59 C61 -0.7(7) . .
C33 C52 C66 C61 -2.2(6) . .
C34 O22 C71 C55 177.3(4) . .
C34 C24 C60 C65 2.2(7) . .
C35 O1 C15 C32 174.1(4) . .
C36 O10 C51 C40 178.9(4) . .
C37 C8 C10 O13 -178.5(4) . .
C37 C8 C10 C3 1.6(6) . .
C38 O6 C4 C2 -1.3(6) . .
C38 O6 C4 C35 179.0(4) . .
C39 O11 C47 C56 -14.2(7) . .
C39 O11 C47 C75 166.6(4) . .
C40 O9 C33 C19 -3.1(6) . .
C40 O9 C33 C52 177.9(4) . .
C42 C12 C13 O16 -176.0(4) . .
C42 C12 C13 C50 2.4(6) . .
C42 C41 C63 C50 1.2(6) . .
C43 C7 C20 O19 -175.1(4) . .
C43 C7 C20 C21 2.1(7) . .
C43 C67 C70 C21 1.1(8) . .
C44 O14 C28 C57 179.3(3) . .
C45 O17 C68 C18 -179.9(4) . .
C46 O21 C24 C34 -171.5(4) . .
C46 O21 C24 C60 8.2(6) . .
C47 O11 C39 C36 -166.2(4) . .
C47 C75 C76 C79 -2.2(7) . .
C49 C1 C5 O4 175.8(4) . .
C49 C1 C5 C11 -2.6(6) . .
C50 O15 C57 C28 174.1(3) . .
C51 O10 C36 C39 177.5(4) . .
C52 O8 C69 C58 -168.8(4) . .
C53 O4 C5 C1 -6.1(6) . .
C53 O4 C5 C11 172.3(3) . .
C55 O23 C73 C62 -177.0(4) . .
C56 C47 C75 O12 -174.4(4) . .
C56 C47 C75 C76 5.1(7) . .
C56 C48 C79 C76 3.5(9) . .
C57 O15 C50 C13 -171.2(4) . .
C57 O15 C50 C63 10.2(6) . .
C58 O7 C74 C80 177.1(4) . .
C59 C19 C33 O9 -179.9(4) . .
C59 C19 C33 C52 -1.0(7) . .
C59 C61 C66 C52 0.5(7) . .
C60 C24 C34 O22 176.5(4) . .
C60 C24 C34 C77 -3.2(7) . .
C60 C65 C72 K1 98.2(4) . 3
C60 C65 C72 C77 -2.3(8) . .
C62 O24 C21 C20 175.8(4) . .
C62 O24 C21 C70 -2.2(7) . .
C63 C41 C42 C12 -1.9(7) . .
C64 O5 C25 C53 179.5(4) . .
C65 C72 C77 C34 1.3(8) . .
C68 O17 C45 C26 -177.0(4) . .
C69 O8 C52 C33 174.9(4) . .
C69 O8 C52 C66 -5.6(6) . .
C71 O22 C34 C24 -168.5(4) . .
C71 O22 C34 C77 11.2(6) . .
C73 O23 C55 C71 -175.7(4) . .
C74 O7 C58 C69 174.9(4) . .
C75 O12 C80 C74 -179.9(4) . .
C75 C47 C56 C48 -3.7(7) . .
C75 C76 C79 C48 -2.1(8) . .
C78 O20 C30 C9 -177.6(4) . .
C79 C48 C56 C47 -0.6(8) . .
C80 O12 C75 C47 179.6(4) . .
C80 O12 C75 C76 0.1(7) . .
